data_2101127
loop_
_publ_author_name
'Botoshansky, M.'
'Herbstein, F. H.'
'Kapon, M.'

_publ_section_title
;
 Pyridinium picrate -- the structures of phases I and II. Correction of
 previous report for phase I. Study of the phase transformation
;
_journal_issue 2
_journal_name_full 'Acta Crystallographica Section B'
_journal_page_first 191
_journal_page_last 200
_journal_paper_doi 10.1107/S0108768193008584
_journal_volume 50
_journal_year 1994
_chemical_formula_sum 'C11 H8 N4 O7'
_chemical_formula_weight 308.22
_symmetry_cell_setting monoclinic
_symmetry_space_group_name_Hall '-P 2ybc'
_symmetry_space_group_name_H-M 'P 1 21/c 1'
_cell_angle_alpha 90
_cell_angle_beta 92.56(5)
_cell_angle_gamma 90
_cell_formula_units_Z 4
_cell_length_a 12.122(2)
_cell_length_b 3.7830(10)
_cell_length_c 26.621(3)
_cell_volume 1219.6(4)
_diffrn_radiation_type Mo
_diffrn_radiation_wavelength 0.71069
_exptl_absorpt_coefficient_mu 0.095
_exptl_crystal_density_diffrn 1.67
_exptl_crystal_density_meas 1.62
_exptl_crystal_F_000 632
_cod_data_source_file mu0308.cif
_cod_data_source_block mu0308a
_cod_original_cell_volume 1219.6
_cod_database_code 2101127

loop_
_atom_site_label
_atom_site_fract_x
_atom_site_fract_y
_atom_site_fract_z
_atom_site_U_iso_or_equiv
C(1) .2809(2) .7464(6) .12580(10) .0336(5)
C(2) .1734(2) .6094(7) .13700(10) .0313(5)
C(3) .1371(2) .5659(7) .18500(10) .0326(5)
C(4) .2054(2) .6624(6) .22550(10) .0324(5)
C(5) .3108(2) .7924(6) .21900(10) .0333(5)
C(6) .3460(2) .8315(6) .17120(10) .0321(5)
N(1) .0964(2) .5098(6) .09630(10) .0389(5)
O(1) .1078(2) .6272(6) .05380(10) .0633(6)
O(2) .0210(2) .30934(6) .10570(10) .0601(5)
N(2) .1664(2) .6297(6) .27590(10) .0405(5)
O(3) .0818(2) .4635(6) .28230(10) .0602(6)
O(4) .2206(2) .7700(7) .31020(10) .0648(6)
N(3) .4584(2) .9637(6) .16650(10) .0404(5)
O(5) .5289(2) .8686(7) .19810(10) .0644(6)
O(6) .4770(2) 1.1646(6) .13190(10) .0574(5)
O(7) .3168(2) .7754(6) .08280(10) .0496(5)
H(1) .074(3) .476(8) .1895(10) .048(8)
H(2) .355(2) .856(7) .2471(9) .038(7)
N(P) .2572(2) 1.0528(6) -.00490(10) .0382(5)
C(1P) .3589(2) 1.1747(7) -.01020(10) .0415(6)
C(2P) .3884(2) 1.3082(8) -.05530(10) .0452(6)
C(3P) .3098(2) 1.3148(8) -.09500(10) .0467(6)
C(4P) .2059(2) 1.1942(8) -.08790(10) .0457(7)
C(5P) .1799(2) 1.0588(7) -.04180(10) .0421(6)
H(1P) .407(2) 1.147(8) .0192(10) .051(8)
H(2P) .461(3) 1.384(9) -.0611(12) .063(9)
H(3P) .332(3) 1.422(9) -.1278(12) .067(9)
H(4P) .149(2) 1.185(8) -.1136(10) .048(8)
H(5P) .109(3) .960(9) -.0340(11) .055(8)
H(NP) .242(3) .974(9) .0226(12) .063(10)

loop_
_geom_angle_atom_site_label_1
_geom_angle_atom_site_label_2
_geom_angle_atom_site_label_3
_geom_angle
C(2) C(1) C(6) 111.8(2)
C(1) C(2) C(3) 124.1(2)
C(2) C(3) C(4) 119.2(2)
C(3) C(4) C(5) 121.3(2)
C(4) C(5) C(6) 118.9(2)
C(5) C(6) C(1) 124.7(2)
C(6) C(1) O(7) 123.0(2)
C(2) C(1) O(7) 125.1(2)
C(1) C(2) N(1) 119.7(2)
C(3) C(2) N(1) 116.2(2)
C(3) C(4) N(2) 119.5(2)
C(5) C(4) N(2) 119.2(2)
C(1) C(6) N(3) 118.6(2)
C(5) C(6) N(3) 116.7(2)
O(1) N(1) O(2) 121.9(2)
O(3) N(2) O(4) 123.2(2)
O(5) N(3) O(6) 123.5(2)
N(P) C(1P) C(2P) 120.2(2)
C(1P) C(2P) C(3P) 118.7(2)
C(2P) C(3P) C(4P) 119.4(2)
C(3P) C(4P) C(5P) 120.0(2)
C(4P) C(5P) N(P) 119.0(2)
C(5P) N(P) C(1P) 122.7(2)

loop_
_geom_bond_atom_site_label_1
_geom_bond_atom_site_label_2
_geom_bond_distance
C(1P) C(2P) 1.364(4)
C(2P) C(3P) 1.392(4)
C(3P) C(4P) 1.365(4)
C(4P) C(5P) 1.375(4)
C(5P) N(P) 1.330(3)
C(1P) N(P) 1.332(3)
C(1P) H(1P) 0.97(3)
C(2P) H(2P) 0.98(3)
C(3P) H(3P) 1.02(3)
C(4P) H(4P) 0.92(3)
C(5P) H(5P) 0.97(3)
N(P) H(NP) 0.84(3)
C(1) C(2) 1.447(3)
C(2) C(3) 1.379(3)
C(3) C(4) 1.379(3)
C(4) C(5) 1.388(3)
C(5) C(6) 1.368(3)
C(6) C(1) 1.451(3)
C(2) N(1) 1.450(3)
C(4) N(2) 1.448(3)
C(6) N(3) 1.462(3)
C(1) O(7) 1.248(3)
N(1) O(1) 1.228(3)
N(1) O(2) 1.224(3)
N(2) O(3) 1.223(3)
N(2) O(4) 1.224(3)
N(3) O(5) 1.227(3)
N(3) O(6) 1.223(4)
C(3) H(1) 0.85(3)
C(5) H(2) 0.94(3)
O(1) H(NP) 2.27(3)
O(7) H(NP) 1.93(3)
